data_7211199
loop_
_publ_author_name
'Pr\"asang, Carsten'
'McAllister, Linda J.'
'Whitwood, Adrian C.'
'Bruce, Duncan W.'

_publ_section_title
;
 1&#x2009;:&#x2009;1 and 2&#x2009;:&#x2009;1 co-crystals of
 alkoxystilbazoles with tetrafluoroiodobenzenes: halogen bonding, a rare
 Carene--H&#x22EF;N hydrogen bond and unsymmetric iodine&#x22EF;pyridine
 interactions
;
_journal_issue 44
_journal_name_full CrystEngComm
_journal_page_first 8947
_journal_paper_doi 10.1039/c3ce41454j
_journal_volume 15
_journal_year 2013
_chemical_formula_moiety 'C6 H F4 I, C21 H27 N O'
_chemical_formula_sum 'C27 H28 F4 I N O'
_chemical_formula_weight 585.40
_chemical_name_systematic
;
 ? 
;
_space_group_crystal_system triclinic
_space_group_IT_number 2
_space_group_name_Hall '-P 1'
_space_group_name_H-M_alt 'P -1'
_symmetry_space_group_name_Hall '-P 1'
_symmetry_space_group_name_H-M 'P -1'
_atom_sites_solution_hydrogens geom
_atom_sites_solution_primary iterative
_atom_sites_solution_secondary difmap
_audit_creation_date 2013-07-18
_audit_creation_method
;
  Olex2 1.2
  (compiled Nov  5 2012 18:25:38, GUI svn.r4372)
;
_cell_angle_alpha 94.229(2)
_cell_angle_beta 94.338(3)
_cell_angle_gamma 95.863(3)
_cell_formula_units_Z 2
_cell_length_a 5.4342(2)
_cell_length_b 11.9349(4)
_cell_length_c 19.0791(5)
_cell_measurement_reflns_used 7504
_cell_measurement_temperature 110.00(10)
_cell_measurement_theta_max 30.0119
_cell_measurement_theta_min 3.2168
_cell_volume 1223.26(7)
_computing_cell_refinement
;
CrysAlisPro, Agilent Technologies,
Version 1.171.36.21 (release 14-08-2012 CrysAlis171 .NET)
(compiled Sep 14 2012,17:21:16)
;
_computing_data_collection
;
CrysAlisPro, Agilent Technologies,
Version 1.171.36.21 (release 14-08-2012 CrysAlis171 .NET)
(compiled Sep 14 2012,17:21:16)
;
_computing_data_reduction
;
CrysAlisPro, Agilent Technologies,
Version 1.171.36.21 (release 14-08-2012 CrysAlis171 .NET)
(compiled Sep 14 2012,17:21:16)
;
_computing_molecular_graphics
;
O. V. Dolomanov, L. J. Bourhis, R. J. Gildea, J. A. K. Howard and H. Puschmann,
OLEX2: a complete structure solution, refinement and analysis program.
J. Appl. Cryst. (2009). 42, 339-341.
;
_computing_publication_material
;
O. V. Dolomanov, L. J. Bourhis, R. J. Gildea, J. A. K. Howard and H. Puschmann,
OLEX2: a complete structure solution, refinement and analysis program.
J. Appl. Cryst. (2009). 42, 339-341.
;
_computing_structure_refinement
;
SHELXL, G.M. Sheldrick, Acta Cryst.
(2008). A64, 112-122
;
_computing_structure_solution
;
olex2.solve (L.J. Bourhis, O.V. Dolomanov, R.J. Gildea, J.A.K. Howard,
H. Puschmann, in preparation, 2011)
;
_diffrn_ambient_temperature 110.00(10)
_diffrn_detector_area_resol_mean 16.1450
_diffrn_measured_fraction_theta_full 0.9989
_diffrn_measured_fraction_theta_max 0.9989
_diffrn_measurement_details
;
  1 omega  -42.00   38.00   1.0000   36.0000
omega____ theta____ kappa____ phi______ frames
    -       26.4172  -57.0000   30.0000 80

  2 omega   71.00   97.00   1.0000   36.0000
omega____ theta____ kappa____ phi______ frames
    -       26.4172 -178.0000    0.0000 26

  3 omega   -9.00   68.00   1.0000   36.0000
omega____ theta____ kappa____ phi______ frames
    -       26.4172  -99.0000  -30.0000 77

  4 omega   23.00   67.00   1.0000   36.0000
omega____ theta____ kappa____ phi______ frames
    -       26.4172  -99.0000 -180.0000 44

  5 omega  -36.00   18.00   1.0000   36.0000
omega____ theta____ kappa____ phi______ frames
    -       26.4172  -57.0000 -120.0000 54

  6 omega   40.00   66.00   1.0000   36.0000
omega____ theta____ kappa____ phi______ frames
    -       26.4172  -99.0000   60.0000 26

  7 omega  -17.00   99.00   1.0000   36.0000
omega____ theta____ kappa____ phi______ frames
    -       26.4172   19.0000 -150.0000 116
;
_diffrn_measurement_device_type 'SuperNova, Single source at offset), Eos'
_diffrn_measurement_method '\w scans'
_diffrn_orient_matrix_UB_11 -0.0434092000
_diffrn_orient_matrix_UB_12 0.0175405000
_diffrn_orient_matrix_UB_13 -0.0330069000
_diffrn_orient_matrix_UB_21 0.0669107000
_diffrn_orient_matrix_UB_22 0.0540502000
_diffrn_orient_matrix_UB_23 0.0087153000
_diffrn_orient_matrix_UB_31 0.1047694000
_diffrn_orient_matrix_UB_32 -0.0190897000
_diffrn_orient_matrix_UB_33 -0.0153001000
_diffrn_radiation_monochromator mirror
_diffrn_radiation_type 'Mo K\a'
_diffrn_radiation_wavelength 0.7107
_diffrn_reflns_av_R_equivalents 0.0275
_diffrn_reflns_av_unetI/netI 0.0459
_diffrn_reflns_limit_h_max 7
_diffrn_reflns_limit_h_min -7
_diffrn_reflns_limit_k_max 15
_diffrn_reflns_limit_k_min -16
_diffrn_reflns_limit_l_max 16
_diffrn_reflns_limit_l_min -26
_diffrn_reflns_number 12406
_diffrn_reflns_theta_full 30.08
_diffrn_reflns_theta_max 30.08
_diffrn_reflns_theta_min 3.22
_diffrn_source 'SuperNova (Mo) X-ray Source'
_exptl_absorpt_coefficient_mu 1.360
_exptl_absorpt_correction_T_max 0.955
_exptl_absorpt_correction_T_min 0.776
_exptl_absorpt_correction_type analytical
_exptl_absorpt_process_details
;
CrysAlisPro, Agilent Technologies,
Version 1.171.36.21 (release 14-08-2012 CrysAlis171 .NET)
(compiled Sep 14 2012,17:21:16)
Analytical numeric absorption correction using a multifaceted crystal
            model based on expressions derived by R.C. Clark & J.S. Reid.
(Clark, R. C. & Reid, J. S. (1995). Acta Cryst. A51, 887-897)
;
_exptl_crystal_colour 'dull light yellow'
_exptl_crystal_colour_lustre dull
_exptl_crystal_colour_modifier light
_exptl_crystal_colour_primary yellow
_exptl_crystal_density_diffrn 1.589
_exptl_crystal_density_method 'not measured'
_exptl_crystal_description needle
_exptl_crystal_F_000 588
_exptl_crystal_size_max 0.3585
_exptl_crystal_size_mid 0.0557
_exptl_crystal_size_min 0.0396
_refine_diff_density_max 1.217
_refine_diff_density_min -0.828
_refine_diff_density_rms 0.102
_refine_ls_extinction_method none
_refine_ls_goodness_of_fit_ref 1.067
_refine_ls_hydrogen_treatment constr
_refine_ls_matrix_type full
_refine_ls_number_parameters 308
_refine_ls_number_reflns 7188
_refine_ls_number_restraints 0
_refine_ls_restrained_S_all 1.067
_refine_ls_R_factor_all 0.0388
_refine_ls_R_factor_gt 0.0326
_refine_ls_shift/su_max 0.005
_refine_ls_shift/su_mean 0.000
_refine_ls_structure_factor_coef Fsqd
_refine_ls_weighting_details 'calc w=1/[\s^2^(Fo^2^)+(0.0336P)^2^+0.1352P] where P=(Fo^2^+2Fc^2^)/3'
_refine_ls_weighting_scheme calc
_refine_ls_wR_factor_gt 0.0729
_refine_ls_wR_factor_ref 0.0770
_reflns_number_gt 6440
_reflns_number_total 7188
_reflns_threshold_expression >2sigma(I)
_cod_data_source_file c3ce41454j.txt
_cod_data_source_block dwb1250
_cod_original_cell_volume 1223.27(7)
_cod_database_code 7211199
_chemical_oxdiff_formula 'C27 H28 F4 I1 N1 O1'
_chemical_oxdiff_usercomment 'Linda - E186I'
_reflns_odcompleteness_completeness 99.89
_reflns_odcompleteness_iscentric 1
_reflns_odcompleteness_theta 30.01
_olex2_refinement_description
;
1. Fixed Uiso
 At 1.2 times of:
  All C(H) groups, All C(H,H) groups
 At 1.5 times of:
  All C(H,H,H) groups
2.a Secondary CH2 refined with riding coordinates:
 C20(H20A,H20B), C21(H21A,H21B), C22(H22A,H22B), C23(H23A,H23B), C24(H24A,
 H24B), C25(H25A,H25B), C26(H26A,H26B)
2.b Aromatic/amide H refined with riding coordinates:
 C4(H4), C7(H7), C8(H8), C10(H10), C11(H11), C12(H12), C13(H13), C15(H15),
 C16(H16), C18(H18), C19(H19)
2.c Idealised Me refined as rotating group:
 C27(H27A,H27B,H27C)
;

loop_
_space_group_symop_id
_space_group_symop_operation_xyz
1 'x, y, z'
2 '-x, -y, -z'

loop_
_atom_site_label
_atom_site_type_symbol
_atom_site_fract_x
_atom_site_fract_y
_atom_site_fract_z
_atom_site_U_iso_or_equiv
_atom_site_adp_type
_atom_site_occupancy
_atom_site_symmetry_multiplicity
_atom_site_calc_flag
_atom_site_refinement_flags
C1 C 1.5483(4) 0.93280(17) 1.27912(11) 0.0175(4) Uani 1 1 d .
C2 C 1.7713(4) 0.99223(18) 1.30641(12) 0.0184(4) Uani 1 1 d .
C3 C 1.8420(4) 1.00167(19) 1.37735(12) 0.0206(4) Uani 1 1 d .
C4 C 1.6935(4) 0.95285(19) 1.42462(12) 0.0227(4) Uani 1 1 d .
H4 H 1.7419 0.9601 1.4738 0.027 Uiso 1 1 calc R
C5 C 1.4727(4) 0.89324(19) 1.39792(12) 0.0211(4) Uani 1 1 d .
C6 C 1.3998(4) 0.88333(18) 1.32672(12) 0.0188(4) Uani 1 1 d .
F1 F 1.9238(3) 1.04189(12) 1.26313(7) 0.0267(3) Uani 1 1 d .
F2 F 2.0605(3) 1.06055(12) 1.40132(8) 0.0283(3) Uani 1 1 d .
F3 F 1.3208(3) 0.84424(13) 1.44216(7) 0.0309(3) Uani 1 1 d .
F4 F 1.1818(2) 0.82464(12) 1.30436(7) 0.0258(3) Uani 1 1 d .
I1 I 1.42890(3) 0.917291(11) 1.171886(7) 0.02000(5) Uani 1 1 d .
C7 C 1.2059(4) 0.89406(19) 0.96853(12) 0.0211(4) Uani 1 1 d .
H7 H 1.3566 0.9360 0.9594 0.025 Uiso 1 1 calc R
C8 C 1.0346(4) 0.85804(19) 0.91200(11) 0.0211(4) Uani 1 1 d .
H8 H 1.0685 0.8757 0.8657 0.025 Uiso 1 1 calc R
C9 C 0.8114(4) 0.79556(18) 0.92332(11) 0.0181(4) Uani 1 1 d .
C10 C 0.7768(4) 0.7757(2) 0.99312(12) 0.0230(4) Uani 1 1 d .
H10 H 0.6278 0.7345 1.0042 0.028 Uiso 1 1 calc R
C11 C 0.9568(5) 0.8152(2) 1.04589(12) 0.0249(5) Uani 1 1 d .
H11 H 0.9265 0.8004 1.0929 0.030 Uiso 1 1 calc R
C12 C 0.6196(4) 0.75292(18) 0.86773(11) 0.0198(4) Uani 1 1 d .
H12 H 0.4788 0.7077 0.8808 0.024 Uiso 1 1 calc R
C13 C 0.6259(4) 0.77236(17) 0.79973(11) 0.0177(4) Uani 1 1 d .
H13 H 0.7698 0.8164 0.7876 0.021 Uiso 1 1 calc R
C14 C 0.4378(4) 0.73388(17) 0.74204(11) 0.0168(4) Uani 1 1 d .
C15 C 0.4847(4) 0.75973(18) 0.67421(11) 0.0180(4) Uani 1 1 d .
H15 H 0.6374 0.8020 0.6671 0.022 Uiso 1 1 calc R
C16 C 0.3159(4) 0.72585(18) 0.61663(11) 0.0187(4) Uani 1 1 d .
H16 H 0.3533 0.7445 0.5708 0.022 Uiso 1 1 calc R
C17 C 0.0910(4) 0.66436(17) 0.62639(11) 0.0171(4) Uani 1 1 d .
C18 C 0.0402(4) 0.63769(18) 0.69433(11) 0.0181(4) Uani 1 1 d .
H18 H -0.1127 0.5957 0.7015 0.022 Uiso 1 1 calc R
C19 C 0.2101(4) 0.67191(17) 0.75095(11) 0.0176(4) Uani 1 1 d .
H19 H 0.1728 0.6533 0.7968 0.021 Uiso 1 1 calc R
C20 C -0.0460(4) 0.65726(19) 0.50466(11) 0.0194(4) Uani 1 1 d .
H20A H 0.1046 0.6261 0.4891 0.023 Uiso 1 1 calc R
H20B H -0.0197 0.7406 0.5048 0.023 Uiso 1 1 calc R
C21 C -0.2665(4) 0.61195(18) 0.45482(11) 0.0183(4) Uani 1 1 d .
H21A H -0.4141 0.6479 0.4684 0.022 Uiso 1 1 calc R
H21B H -0.3012 0.5295 0.4579 0.022 Uiso 1 1 calc R
C22 C -0.2181(4) 0.63536(18) 0.37944(11) 0.0182(4) Uani 1 1 d .
H22A H -0.1828 0.7179 0.3769 0.022 Uiso 1 1 calc R
H22B H -0.0689 0.6000 0.3666 0.022 Uiso 1 1 calc R
C23 C -0.4348(4) 0.59091(18) 0.32619(10) 0.0182(4) Uani 1 1 d .
H23A H -0.5825 0.6283 0.3380 0.022 Uiso 1 1 calc R
H23B H -0.4741 0.5088 0.3298 0.022 Uiso 1 1 calc R
C24 C -0.3815(4) 0.61099(18) 0.25066(11) 0.0192(4) Uani 1 1 d .
H24A H -0.3399 0.6930 0.2474 0.023 Uiso 1 1 calc R
H24B H -0.2346 0.5729 0.2389 0.023 Uiso 1 1 calc R
C25 C -0.5967(4) 0.56838(19) 0.19684(11) 0.0215(4) Uani 1 1 d .
H25A H -0.7383 0.6120 0.2057 0.026 Uiso 1 1 calc R
H25B H -0.6495 0.4882 0.2035 0.026 Uiso 1 1 calc R
C26 C -0.5362(5) 0.5776(2) 0.12097(12) 0.0261(5) Uani 1 1 d .
H26A H -0.4749 0.6570 0.1149 0.031 Uiso 1 1 calc R
H26B H -0.4008 0.5306 0.1112 0.031 Uiso 1 1 calc R
C27 C -0.7563(5) 0.5405(2) 0.06771(13) 0.0349(6) Uani 1 1 d .
H27A H -0.7053 0.5477 0.0199 0.052 Uiso 1 1 calc R
H27B H -0.8893 0.5883 0.0760 0.052 Uiso 1 1 calc R
H27C H -0.8166 0.4616 0.0728 0.052 Uiso 1 1 calc R
N1 N 1.1723(4) 0.87345(16) 1.03527(10) 0.0222(4) Uani 1 1 d .
O1 O -0.0879(3) 0.62620(13) 0.57413(8) 0.0206(3) Uani 1 1 d .

loop_
_atom_site_aniso_label
_atom_site_aniso_U_11
_atom_site_aniso_U_22
_atom_site_aniso_U_33
_atom_site_aniso_U_23
_atom_site_aniso_U_13
_atom_site_aniso_U_12
C1 0.0210(10) 0.0178(9) 0.0136(9) -0.0001(7) -0.0003(8) 0.0037(8)
C2 0.0180(10) 0.0193(10) 0.0180(9) 0.0025(8) 0.0031(8) 0.0013(8)
C3 0.0194(10) 0.0215(10) 0.0199(10) -0.0008(8) -0.0021(8) 0.0017(8)
C4 0.0269(12) 0.0246(11) 0.0165(10) -0.0002(9) 0.0010(9) 0.0046(9)
C5 0.0228(11) 0.0239(11) 0.0175(10) 0.0047(8) 0.0052(9) 0.0020(8)
C6 0.0175(10) 0.0201(10) 0.0183(10) 0.0013(8) 0.0018(8) 0.0003(8)
F1 0.0241(7) 0.0323(7) 0.0233(7) 0.0059(6) 0.0044(6) -0.0035(5)
F2 0.0223(7) 0.0345(8) 0.0252(7) -0.0003(6) -0.0063(6) -0.0028(6)
F3 0.0342(8) 0.0392(8) 0.0193(7) 0.0080(6) 0.0074(6) -0.0035(6)
F4 0.0217(7) 0.0296(7) 0.0239(7) 0.0030(6) -0.0005(6) -0.0062(5)
I1 0.02558(8) 0.02069(8) 0.01352(7) 0.00064(5) -0.00022(5) 0.00347(5)
C7 0.0206(10) 0.0238(10) 0.0173(10) -0.0008(8) -0.0024(8) -0.0012(8)
C8 0.0241(11) 0.0249(11) 0.0129(9) -0.0005(8) -0.0010(8) -0.0007(8)
C9 0.0208(10) 0.0189(10) 0.0143(9) -0.0007(8) -0.0010(8) 0.0044(8)
C10 0.0236(11) 0.0286(11) 0.0163(10) 0.0033(9) 0.0005(9) -0.0001(9)
C11 0.0276(12) 0.0325(12) 0.0144(9) 0.0016(9) -0.0008(9) 0.0054(9)
C12 0.0201(10) 0.0199(10) 0.0180(10) -0.0008(8) -0.0013(8) -0.0010(8)
C13 0.0175(10) 0.0167(9) 0.0182(9) 0.0007(8) -0.0015(8) 0.0012(7)
C14 0.0166(9) 0.0181(9) 0.0152(9) 0.0000(8) -0.0022(8) 0.0033(7)
C15 0.0159(9) 0.0205(10) 0.0171(9) 0.0018(8) -0.0006(8) 0.0005(7)
C16 0.0190(10) 0.0224(10) 0.0141(9) 0.0011(8) 0.0002(8) 0.0008(8)
C17 0.0176(10) 0.0188(9) 0.0143(9) -0.0023(8) -0.0013(8) 0.0031(8)
C18 0.0175(10) 0.0206(10) 0.0155(9) 0.0000(8) 0.0008(8) 0.0002(8)
C19 0.0209(10) 0.0189(10) 0.0129(9) 0.0010(8) 0.0012(8) 0.0025(8)
C20 0.0198(10) 0.0255(11) 0.0120(9) 0.0007(8) 0.0001(8) -0.0005(8)
C21 0.0172(10) 0.0226(10) 0.0137(9) -0.0003(8) -0.0012(8) -0.0011(8)
C22 0.0186(10) 0.0214(10) 0.0141(9) 0.0015(8) 0.0003(8) -0.0001(8)
C23 0.0176(10) 0.0219(10) 0.0142(9) 0.0016(8) -0.0010(8) -0.0006(8)
C24 0.0217(10) 0.0215(10) 0.0138(9) 0.0016(8) -0.0002(8) 0.0002(8)
C25 0.0248(11) 0.0241(11) 0.0147(9) 0.0012(8) -0.0018(9) 0.0007(8)
C26 0.0335(13) 0.0279(12) 0.0155(10) -0.0004(9) -0.0006(9) -0.0002(10)
C27 0.0451(16) 0.0371(14) 0.0204(11) -0.0031(11) -0.0086(11) 0.0069(12)
N1 0.0240(10) 0.0258(9) 0.0156(8) -0.0016(7) -0.0043(7) 0.0036(7)
O1 0.0172(7) 0.0297(8) 0.0128(7) 0.0003(6) -0.0033(6) -0.0027(6)

loop_
_atom_type_symbol
_atom_type_description
_atom_type_scat_dispersion_real
_atom_type_scat_dispersion_imag
_atom_type_scat_source
C C 0.0033 0.0016 'International Tables Vol C Tables 4.2.6.8 and 6.1.1.4'
H H 0.0000 0.0000 'International Tables Vol C Tables 4.2.6.8 and 6.1.1.4'
N N 0.0061 0.0033 'International Tables Vol C Tables 4.2.6.8 and 6.1.1.4'
O O 0.0106 0.0060 'International Tables Vol C Tables 4.2.6.8 and 6.1.1.4'
F F 0.0171 0.0103 'International Tables Vol C Tables 4.2.6.8 and 6.1.1.4'
I I -0.4742 1.8119 'International Tables Vol C Tables 4.2.6.8 and 6.1.1.4'

loop_
_exptl_crystal_face_index_h
_exptl_crystal_face_index_k
_exptl_crystal_face_index_l
_exptl_crystal_face_perp_dist
_exptl_oxdiff_crystal_face_indexfrac_h
_exptl_oxdiff_crystal_face_indexfrac_k
_exptl_oxdiff_crystal_face_indexfrac_l
_exptl_oxdiff_crystal_face_x
_exptl_oxdiff_crystal_face_y
_exptl_oxdiff_crystal_face_z
0 0 1 0.0265 0.0003 0.0001 0.9995 -0.0330 0.0087 -0.0153
0 0 -1 0.0265 -0.0003 -0.0001 -0.9995 0.0330 -0.0087 0.0153
-1 1 2 0.1254 -1.0001 0.9997 1.9997 -0.0051 0.0045 -0.1545
1 -1 -2 0.1484 1.0001 -0.9997 -1.9997 0.0051 -0.0045 0.1545
0 3 -2 0.0216 -0.0019 3.0013 -1.9982 0.1187 0.1447 -0.0269
0 -2 1 0.0171 0.0012 -2.0009 0.9989 -0.0681 -0.0994 0.0230
0 3 4 0.0198 0.0002 3.0022 3.9988 -0.0793 0.1971 -0.1185
0 -1 0 0.0177 0.0004 -1.0005 -0.0003 -0.0176 -0.0541 0.0191

loop_
_geom_angle_atom_site_label_1
_geom_angle_atom_site_label_2
_geom_angle_atom_site_label_3
_geom_angle
C2 C1 C6 116.9(2)
C2 C1 I1 123.27(16)
C6 C1 I1 119.79(16)
C3 C2 C1 121.6(2)
F1 C2 C1 119.9(2)
F1 C2 C3 118.6(2)
C2 C3 C4 121.4(2)
F2 C3 C2 119.3(2)
F2 C3 C4 119.3(2)
C3 C4 H4 121.3
C5 C4 C3 117.4(2)
C5 C4 H4 121.3
C4 C5 C6 121.7(2)
F3 C5 C4 119.5(2)
F3 C5 C6 118.8(2)
C5 C6 C1 121.0(2)
F4 C6 C1 120.4(2)
F4 C6 C5 118.6(2)
C8 C7 H7 118.0
N1 C7 H7 118.0
N1 C7 C8 124.0(2)
C7 C8 H8 120.2
C7 C8 C9 119.7(2)
C9 C8 H8 120.2
C8 C9 C12 124.2(2)
C10 C9 C8 115.9(2)
C10 C9 C12 119.9(2)
C9 C10 H10 119.8
C11 C10 C9 120.3(2)
C11 C10 H10 119.8
C10 C11 H11 118.0
N1 C11 C10 124.0(2)
N1 C11 H11 118.0
C9 C12 H12 117.4
C13 C12 C9 125.1(2)
C13 C12 H12 117.4
C12 C13 H13 116.2
C12 C13 C14 127.6(2)
C14 C13 H13 116.2
C15 C14 C13 118.6(2)
C15 C14 C19 117.6(2)
C19 C14 C13 123.77(19)
C14 C15 H15 119.0
C16 C15 C14 122.0(2)
C16 C15 H15 119.0
C15 C16 H16 120.2
C15 C16 C17 119.6(2)
C17 C16 H16 120.2
C16 C17 C18 119.2(2)
O1 C17 C16 124.88(19)
O1 C17 C18 115.89(19)
C17 C18 H18 119.8
C19 C18 C17 120.4(2)
C19 C18 H18 119.8
C14 C19 H19 119.5
C18 C19 C14 121.1(2)
C18 C19 H19 119.5
H20A C20 H20B 108.2
C21 C20 H20A 109.8
C21 C20 H20B 109.8
O1 C20 H20A 109.8
O1 C20 H20B 109.8
O1 C20 C21 109.44(17)
C20 C21 H21A 109.5
C20 C21 H21B 109.5
C20 C21 C22 110.53(18)
H21A C21 H21B 108.1
C22 C21 H21A 109.5
C22 C21 H21B 109.5
C21 C22 H22A 109.0
C21 C22 H22B 109.0
H22A C22 H22B 107.8
C23 C22 C21 113.10(17)
C23 C22 H22A 109.0
C23 C22 H22B 109.0
C22 C23 H23A 109.0
C22 C23 H23B 109.0
C22 C23 C24 112.77(17)
H23A C23 H23B 107.8
C24 C23 H23A 109.0
C24 C23 H23B 109.0
C23 C24 H24A 108.9
C23 C24 H24B 108.9
H24A C24 H24B 107.7
C25 C24 C23 113.53(18)
C25 C24 H24A 108.9
C25 C24 H24B 108.9
C24 C25 H25A 108.8
C24 C25 H25B 108.8
C24 C25 C26 113.76(19)
H25A C25 H25B 107.7
C26 C25 H25A 108.8
C26 C25 H25B 108.8
C25 C26 H26A 108.9
C25 C26 H26B 108.9
H26A C26 H26B 107.7
C27 C26 C25 113.3(2)
C27 C26 H26A 108.9
C27 C26 H26B 108.9
C26 C27 H27A 109.5
C26 C27 H27B 109.5
C26 C27 H27C 109.5
H27A C27 H27B 109.5
H27A C27 H27C 109.5
H27B C27 H27C 109.5
C11 N1 C7 116.1(2)
C17 O1 C20 116.98(17)

loop_
_geom_bond_atom_site_label_1
_geom_bond_atom_site_label_2
_geom_bond_distance
C1 C2 1.385(3)
C1 C6 1.385(3)
C1 I1 2.088(2)
C2 C3 1.372(3)
C2 F1 1.340(2)
C3 C4 1.377(3)
C3 F2 1.346(3)
C4 H4 0.9500
C4 C5 1.373(3)
C5 C6 1.379(3)
C5 F3 1.348(3)
C6 F4 1.336(3)
C7 H7 0.9500
C7 C8 1.383(3)
C7 N1 1.337(3)
C8 H8 0.9500
C8 C9 1.397(3)
C9 C10 1.393(3)
C9 C12 1.454(3)
C10 H10 0.9500
C10 C11 1.371(3)
C11 H11 0.9500
C11 N1 1.336(3)
C12 H12 0.9500
C12 C13 1.337(3)
C13 H13 0.9500
C13 C14 1.458(3)
C14 C15 1.388(3)
C14 C19 1.404(3)
C15 H15 0.9500
C15 C16 1.385(3)
C16 H16 0.9500
C16 C17 1.392(3)
C17 C18 1.398(3)
C17 O1 1.358(3)
C18 H18 0.9500
C18 C19 1.376(3)
C19 H19 0.9500
C20 H20A 0.9900
C20 H20B 0.9900
C20 C21 1.500(3)
C20 O1 1.431(3)
C21 H21A 0.9900
C21 H21B 0.9900
C21 C22 1.522(3)
C22 H22A 0.9900
C22 H22B 0.9900
C22 C23 1.521(3)
C23 H23A 0.9900
C23 H23B 0.9900
C23 C24 1.522(3)
C24 H24A 0.9900
C24 H24B 0.9900
C24 C25 1.517(3)
C25 H25A 0.9900
C25 H25B 0.9900
C25 C26 1.518(3)
C26 H26A 0.9900
C26 H26B 0.9900
C26 C27 1.517(4)
C27 H27A 0.9800
C27 H27B 0.9800
C27 H27C 0.9800

loop_
_geom_torsion_atom_site_label_1
_geom_torsion_atom_site_label_2
_geom_torsion_atom_site_label_3
_geom_torsion_atom_site_label_4
_geom_torsion
C1 C2 C3 C4 -0.3(3)
C1 C2 C3 F2 -179.87(19)
C2 C1 C6 C5 -0.1(3)
C2 C1 C6 F4 179.97(18)
C2 C3 C4 C5 0.7(3)
C3 C4 C5 C6 -0.7(3)
C3 C4 C5 F3 -179.80(19)
C4 C5 C6 C1 0.5(3)
C4 C5 C6 F4 -179.59(19)
C6 C1 C2 C3 0.0(3)
C6 C1 C2 F1 179.86(18)
F1 C2 C3 C4 179.83(19)
F1 C2 C3 F2 0.3(3)
F2 C3 C4 C5 -179.78(19)
F3 C5 C6 C1 179.53(18)
F3 C5 C6 F4 -0.5(3)
I1 C1 C2 C3 179.19(16)
I1 C1 C2 F1 -1.0(3)
I1 C1 C6 C5 -179.29(16)
I1 C1 C6 F4 0.8(3)
C7 C8 C9 C10 1.1(3)
C7 C8 C9 C12 -179.5(2)
C8 C7 N1 C11 -0.7(3)
C8 C9 C10 C11 -0.8(3)
C8 C9 C12 C13 -3.5(3)
C9 C10 C11 N1 -0.3(4)
C9 C12 C13 C14 -178.71(19)
C10 C9 C12 C13 175.9(2)
C10 C11 N1 C7 1.0(3)
C12 C9 C10 C11 179.8(2)
C12 C13 C14 C15 -177.5(2)
C12 C13 C14 C19 2.6(3)
C13 C14 C15 C16 179.74(19)
C13 C14 C19 C18 -179.82(19)
C14 C15 C16 C17 0.3(3)
C15 C14 C19 C18 0.3(3)
C15 C16 C17 C18 -0.2(3)
C15 C16 C17 O1 -179.68(19)
C16 C17 C18 C19 0.1(3)
C16 C17 O1 C20 -3.6(3)
C17 C18 C19 C14 -0.1(3)
C18 C17 O1 C20 176.89(17)
C19 C14 C15 C16 -0.3(3)
C20 C21 C22 C23 179.75(17)
C21 C20 O1 C17 -177.65(17)
C21 C22 C23 C24 -177.98(17)
C22 C23 C24 C25 -179.35(17)
C23 C24 C25 C26 -174.28(18)
C24 C25 C26 C27 -177.0(2)
N1 C7 C8 C9 -0.4(3)
O1 C17 C18 C19 179.65(18)
O1 C20 C21 C22 -175.31(17)
